data_4107083
loop_
_publ_author_name
'Daniel P. Harrison'
'Diana A. Iovan'
'William H. Myers'
'Michal Sabat'
'Sisi Wang'
'Victor E. Zottig'
'W. Dean Harman'

_publ_section_title
;
 [4 + 2] Cyclocondensation Reactions of Tungsten-Dihydropyridine Complexes
 and the Generation of Tri- and Tetrasubstituted Piperidines
;
_journal_name_full 'Journal of the American Chemical Society'
_journal_page_first 18378
_journal_page_last 18387
_journal_paper_doi 10.1021/ja2075086
_journal_volume 133
_journal_year 2011
_chemical_formula_sum 'C34 H49 B N9 O6 P S W'
_chemical_formula_weight 937.51
_chemical_name_systematic
; 
 ? 
;
_space_group_IT_number 14
_symmetry_cell_setting monoclinic
_symmetry_space_group_name_Hall '-P 2ybc'
_symmetry_space_group_name_H-M 'P 1 21/c 1'
_atom_sites_solution_hydrogens geom
_atom_sites_solution_primary direct
_atom_sites_solution_secondary difmap
_audit_creation_method SHELXL-97
_cell_angle_alpha 90.00
_cell_angle_beta 104.591(3)
_cell_angle_gamma 90.00
_cell_formula_units_Z 4
_cell_length_a 11.1701(2)
_cell_length_b 22.4204(3)
_cell_length_c 16.2299(2)
_cell_measurement_reflns_used 9994
_cell_measurement_temperature 153(2)
_cell_measurement_theta_max 29.80
_cell_measurement_theta_min 2.20
_cell_volume 3933.50(11)
_computing_cell_refinement 'Bruker SAINT'
_computing_data_collection 'Bruker APEX2'
_computing_data_reduction 'Bruker SAINT'
_computing_molecular_graphics 'Bruker SHELXTL'
_computing_publication_material 'Bruker SHELXTL'
_computing_structure_refinement 'SHELXL-97 (Sheldrick, 2008)'
_computing_structure_solution 'SHELXS-97 (Sheldrick, 2008)'
_diffrn_ambient_temperature 153(2)
_diffrn_measured_fraction_theta_full 0.992
_diffrn_measured_fraction_theta_max 0.992
_diffrn_measurement_device_type 'Bruker APEX-II CCD'
_diffrn_measurement_method '\f and \w scans'
_diffrn_radiation_monochromator graphite
_diffrn_radiation_source 'fine-focus sealed tube'
_diffrn_radiation_type MoK\a
_diffrn_radiation_wavelength 0.71073
_diffrn_reflns_av_R_equivalents 0.0423
_diffrn_reflns_av_sigmaI/netI 0.0424
_diffrn_reflns_limit_h_max 13
_diffrn_reflns_limit_h_min -15
_diffrn_reflns_limit_k_max 31
_diffrn_reflns_limit_k_min -31
_diffrn_reflns_limit_l_max 23
_diffrn_reflns_limit_l_min -23
_diffrn_reflns_number 44159
_diffrn_reflns_theta_full 30.42
_diffrn_reflns_theta_max 30.42
_diffrn_reflns_theta_min 1.58
_exptl_absorpt_coefficient_mu 3.085
_exptl_absorpt_correction_T_max 0.7904
_exptl_absorpt_correction_T_min 0.3948
_exptl_absorpt_correction_type empirical
_exptl_absorpt_process_details 'Bruker SADABS'
_exptl_crystal_colour colourless
_exptl_crystal_density_diffrn 1.583
_exptl_crystal_density_meas 0
_exptl_crystal_description plate
_exptl_crystal_F_000 1896
_exptl_crystal_size_max 0.37
_exptl_crystal_size_mid 0.16
_exptl_crystal_size_min 0.08
_refine_diff_density_max 1.000
_refine_diff_density_min -0.487
_refine_diff_density_rms 0.109
_refine_ls_extinction_coef none
_refine_ls_extinction_method none
_refine_ls_goodness_of_fit_ref 0.700
_refine_ls_hydrogen_treatment mixed
_refine_ls_matrix_type full
_refine_ls_number_parameters 497
_refine_ls_number_reflns 11818
_refine_ls_number_restraints 0
_refine_ls_restrained_S_all 0.700
_refine_ls_R_factor_all 0.0421
_refine_ls_R_factor_gt 0.0274
_refine_ls_shift/su_max 0.002
_refine_ls_shift/su_mean 0.000
_refine_ls_structure_factor_coef Fsqd
_refine_ls_weighting_details 'calc w=1/[\s^2^(Fo^2^)+(0.1000P)^2^+0.0000P] where P=(Fo^2^+2Fc^2^)/3'
_refine_ls_weighting_scheme calc
_refine_ls_wR_factor_gt 0.0809
_refine_ls_wR_factor_ref 0.0970
_reflns_number_gt 9392
_reflns_number_total 11818
_reflns_threshold_expression >2sigma(I)
_cod_data_source_file ja2075086_si_001.cif
_cod_data_source_block C34H49BN9O6PSW
_cod_original_cell_volume 3933.4(1)
_cod_database_code 4107083

loop_
_symmetry_equiv_pos_as_xyz
'x, y, z'
'-x, y+1/2, -z+1/2'
'-x, -y, -z'
'x, -y-1/2, z-1/2'

loop_
_atom_site_label
_atom_site_type_symbol
_atom_site_fract_x
_atom_site_fract_y
_atom_site_fract_z
_atom_site_U_iso_or_equiv
_atom_site_adp_type
_atom_site_occupancy
_atom_site_symmetry_multiplicity
_atom_site_calc_flag
_atom_site_refinement_flags
W1 W 0.602785(10) -0.027872(5) 0.761353(6) 0.01347(5) Uani 1 1 d .
S1 S 0.22452(7) 0.16091(3) 0.72495(5) 0.02123(15) Uani 1 1 d .
P1 P 0.61013(7) -0.10392(3) 0.87656(5) 0.01750(14) Uani 1 1 d .
O1 O 0.2135(2) 0.07433(10) 0.86183(14) 0.0234(5) Uani 1 1 d .
O2 O 0.2605(2) -0.11862(10) 0.78901(15) 0.0277(5) Uani 1 1 d .
O3 O 0.0947(2) 0.16054(11) 0.71888(17) 0.0317(5) Uani 1 1 d .
O4 O 0.2691(2) 0.18351(10) 0.65516(14) 0.0287(5) Uani 1 1 d .
O5 O 0.4585(2) -0.11045(10) 0.62825(15) 0.0283(5) Uani 1 1 d .
O6 O 0.1800(3) 0.72520(12) 0.5926(2) 0.0455(7) Uani 1 1 d .
N1 N 0.2740(3) -0.03081(10) 0.72322(17) 0.0171(5) Uani 1 1 d .
N2 N 0.2772(2) 0.09145(11) 0.73927(16) 0.0183(5) Uani 1 1 d .
N3 N 0.6830(3) 0.02652(10) 0.67537(17) 0.0190(5) Uani 1 1 d .
N4 N 0.8065(3) 0.03853(12) 0.69423(19) 0.0227(6) Uani 1 1 d .
N5 N 0.7431(3) 0.02372(11) 0.86212(17) 0.0204(5) Uani 1 1 d .
N6 N 0.8596(3) 0.03275(11) 0.85255(18) 0.0226(6) Uani 1 1 d .
N7 N 0.7647(2) -0.08053(11) 0.74807(15) 0.0188(5) Uani 1 1 d .
N8 N 0.8805(2) -0.05731(13) 0.76731(16) 0.0212(5) Uani 1 1 d .
N9 N 0.5109(2) -0.07502(11) 0.68303(15) 0.0165(5) Uani 1 1 d .
C1 C 0.4640(3) 0.01213(13) 0.82029(18) 0.0165(5) Uani 1 1 d .
C2 C 0.4811(3) 0.04951(13) 0.75006(18) 0.0160(5) Uani 1 1 d .
C3 C 0.3568(3) 0.06192(12) 0.68801(18) 0.0159(5) Uani 1 1 d .
H3 H 0.3677 0.0891 0.6416 0.019 Uiso 1 1 calc R
C4 C 0.2835(3) 0.00584(13) 0.64970(18) 0.0172(5) Uani 1 1 d .
H4 H 0.3327 -0.0166 0.6163 0.021 Uiso 1 1 calc R
C5 C 0.3264(3) -0.00321(13) 0.80712(18) 0.0168(5) Uani 1 1 d .
H5 H 0.3134 -0.0293 0.8540 0.020 Uiso 1 1 calc R
C6 C 0.2632(3) 0.05706(13) 0.80784(18) 0.0177(5) Uani 1 1 d .
C7 C 0.1573(3) 0.02189(13) 0.5904(2) 0.0234(6) Uani 1 1 d .
H7A H 0.1073 -0.0148 0.5754 0.028 Uiso 1 1 calc R
H7B H 0.1127 0.0490 0.6205 0.028 Uiso 1 1 calc R
C8 C 0.1713(3) 0.05142(16) 0.5106(2) 0.0286(7) Uani 1 1 d .
H8 H 0.2122 0.0296 0.4756 0.034 Uiso 1 1 calc R
C9 C 0.1315(4) 0.10505(17) 0.4852(3) 0.0414(10) Uani 1 1 d .
H9A H 0.0900 0.1283 0.5184 0.050 Uiso 1 1 calc R
H9B H 0.1440 0.1206 0.4335 0.050 Uiso 1 1 calc R
C10 C 0.2484(3) -0.09046(13) 0.7223(2) 0.0193(6) Uani 1 1 d .
C11 C 0.1964(3) -0.12053(14) 0.6378(2) 0.0266(7) Uani 1 1 d .
H11A H 0.2268 -0.1617 0.6403 0.040 Uiso 1 1 calc R
H11B H 0.2227 -0.0988 0.5930 0.040 Uiso 1 1 calc R
H11C H 0.1058 -0.1207 0.6251 0.040 Uiso 1 1 calc R
C12 C 0.3001(3) 0.19958(13) 0.81782(19) 0.0204(6) Uani 1 1 d .
C13 C 0.4250(3) 0.21208(14) 0.8303(2) 0.0253(6) Uani 1 1 d .
H13 H 0.4694 0.1978 0.7915 0.030 Uiso 1 1 calc R
C14 C 0.4841(3) 0.24596(15) 0.9008(2) 0.0288(7) Uani 1 1 d .
H14 H 0.5700 0.2542 0.9107 0.035 Uiso 1 1 calc R
C15 C 0.4185(4) 0.26799(14) 0.9568(2) 0.0288(7) Uani 1 1 d .
C16 C 0.2943(4) 0.25322(14) 0.9435(2) 0.0282(7) Uani 1 1 d .
H16 H 0.2498 0.2667 0.9827 0.034 Uiso 1 1 calc R
C17 C 0.2341(3) 0.21924(13) 0.8741(2) 0.0242(6) Uani 1 1 d .
H17 H 0.1490 0.2096 0.8654 0.029 Uiso 1 1 calc R
C18 C 0.8306(3) 0.07559(15) 0.6349(2) 0.0283(7) Uani 1 1 d .
H18 H 0.9095 0.0910 0.6342 0.034 Uiso 1 1 calc R
C19 C 0.7211(4) 0.08718(15) 0.5756(2) 0.0299(7) Uani 1 1 d .
H19 H 0.7093 0.1114 0.5262 0.036 Uiso 1 1 calc R
C20 C 0.6317(3) 0.05577(14) 0.60356(19) 0.0225(6) Uani 1 1 d .
H20 H 0.5461 0.0552 0.5755 0.027 Uiso 1 1 calc R
C21 C 0.9300(3) 0.05973(16) 0.9214(2) 0.0305(7) Uani 1 1 d .
H21 H 1.0144 0.0705 0.9296 0.037 Uiso 1 1 calc R
C22 C 0.8593(4) 0.06918(17) 0.9783(2) 0.0339(8) Uani 1 1 d .
H22 H 0.8841 0.0874 1.0328 0.041 Uiso 1 1 calc R
C23 C 0.7442(3) 0.04648(16) 0.9388(2) 0.0281(7) Uani 1 1 d .
H23 H 0.6749 0.0469 0.9628 0.034 Uiso 1 1 calc R
C24 C 0.9620(3) -0.10099(18) 0.7653(2) 0.0308(8) Uani 1 1 d .
H24 H 1.0491 -0.0962 0.7767 0.037 Uiso 1 1 calc R
C25 C 0.8989(3) -0.15397(18) 0.7439(2) 0.0318(8) Uani 1 1 d .
H25 H 0.9326 -0.1922 0.7380 0.038 Uiso 1 1 calc R
C26 C 0.7754(3) -0.13913(15) 0.7327(2) 0.0245(6) Uani 1 1 d .
H26 H 0.7083 -0.1663 0.7167 0.029 Uiso 1 1 calc R
C27 C 0.5341(3) -0.08982(16) 0.9613(2) 0.0298(7) Uani 1 1 d .
H27A H 0.5543 -0.1219 1.0036 0.045 Uiso 1 1 calc R
H27B H 0.4444 -0.0884 0.9374 0.045 Uiso 1 1 calc R
H27C H 0.5627 -0.0516 0.9886 0.045 Uiso 1 1 calc R
C28 C 0.7681(3) -0.11894(16) 0.9372(2) 0.0280(7) Uani 1 1 d .
H28A H 0.8079 -0.0815 0.9605 0.042 Uiso 1 1 calc R
H28B H 0.8146 -0.1370 0.8998 0.042 Uiso 1 1 calc R
H28C H 0.7669 -0.1464 0.9839 0.042 Uiso 1 1 calc R
C29 C 0.5464(3) -0.17644(14) 0.8390(2) 0.0284(7) Uani 1 1 d .
H29A H 0.5896 -0.1923 0.7982 0.043 Uiso 1 1 calc R
H29B H 0.4581 -0.1723 0.8113 0.043 Uiso 1 1 calc R
H29C H 0.5571 -0.2038 0.8874 0.043 Uiso 1 1 calc R
C30 C 0.4807(4) 0.30788(18) 1.0289(2) 0.0419(10) Uani 1 1 d .
H30A H 0.4873 0.3482 1.0072 0.063 Uiso 1 1 calc R
H30B H 0.5636 0.2925 1.0553 0.063 Uiso 1 1 calc R
H30C H 0.4319 0.3090 1.0713 0.063 Uiso 1 1 calc R
C31 C 0.1462(4) 0.71280(19) 0.6698(3) 0.0510(12) Uani 1 1 d .
H31A H 0.0903 0.6779 0.6622 0.061 Uiso 1 1 calc R
H31B H 0.1024 0.7474 0.6863 0.061 Uiso 1 1 calc R
C32 C 0.2627(6) 0.7001(3) 0.7380(4) 0.0680(15) Uani 1 1 d .
H32A H 0.3077 0.6672 0.7197 0.102 Uiso 1 1 calc R
H32B H 0.2411 0.6891 0.7909 0.102 Uiso 1 1 calc R
H32C H 0.3150 0.7358 0.7478 0.102 Uiso 1 1 calc R
C33 C 0.0772(5) 0.7352(2) 0.5237(4) 0.0690(17) Uani 1 1 d .
H33A H 0.0286 0.7694 0.5364 0.083 Uiso 1 1 calc R
H33B H 0.0233 0.6996 0.5140 0.083 Uiso 1 1 calc R
C34 C 0.1211(8) 0.7480(3) 0.4467(4) 0.109(3) Uani 1 1 d .
H34A H 0.1776 0.7822 0.4576 0.164 Uiso 1 1 calc R
H34B H 0.0502 0.7573 0.3990 0.164 Uiso 1 1 calc R
H34C H 0.1646 0.7131 0.4324 0.164 Uiso 1 1 calc R
B1 B 0.8973(4) 0.01114(19) 0.7733(3) 0.0252(7) Uani 1 1 d .
H1 H 0.493(3) 0.0256(12) 0.878(2) 0.006(8) Uiso 1 1 d .
H1B H 0.993(5) 0.0260(16) 0.778(3) 0.035(13) Uiso 1 1 d .
H2 H 0.534(3) 0.0848(14) 0.764(2) 0.011(8) Uiso 1 1 d .

loop_
_atom_site_aniso_label
_atom_site_aniso_U_11
_atom_site_aniso_U_22
_atom_site_aniso_U_33
_atom_site_aniso_U_23
_atom_site_aniso_U_13
_atom_site_aniso_U_12
W1 0.01104(7) 0.01608(6) 0.01301(6) -0.00039(4) 0.00252(4) -0.00014(4)
S1 0.0200(4) 0.0182(3) 0.0227(3) -0.0016(3) 0.0002(3) 0.0044(3)
P1 0.0174(4) 0.0197(3) 0.0157(3) 0.0014(3) 0.0046(3) 0.0016(3)
O1 0.0184(11) 0.0272(11) 0.0265(11) -0.0055(9) 0.0094(9) 0.0010(9)
O2 0.0292(13) 0.0247(11) 0.0302(12) 0.0051(9) 0.0093(10) -0.0029(10)
O3 0.0197(12) 0.0302(12) 0.0402(14) -0.0066(11) -0.0016(10) 0.0069(10)
O4 0.0414(15) 0.0227(11) 0.0208(11) 0.0020(9) 0.0055(10) 0.0063(10)
O5 0.0241(12) 0.0296(12) 0.0279(12) -0.0146(10) 0.0004(10) 0.0000(10)
O6 0.0392(17) 0.0351(14) 0.0589(19) 0.0024(14) 0.0059(15) -0.0013(12)
N1 0.0149(12) 0.0192(12) 0.0171(12) 0.0002(9) 0.0036(10) -0.0018(9)
N2 0.0181(12) 0.0160(11) 0.0223(12) -0.0021(9) 0.0077(10) 0.0009(9)
N3 0.0134(12) 0.0243(13) 0.0192(12) 0.0009(9) 0.0042(10) -0.0027(9)
N4 0.0160(13) 0.0277(13) 0.0265(14) 0.0031(11) 0.0091(11) -0.0032(10)
N5 0.0159(13) 0.0228(12) 0.0211(12) -0.0009(9) 0.0021(10) -0.0021(9)
N6 0.0145(13) 0.0266(13) 0.0243(13) -0.0010(10) 0.0006(10) -0.0042(10)
N7 0.0129(11) 0.0240(12) 0.0196(11) 0.0006(10) 0.0044(9) 0.0020(10)
N8 0.0119(12) 0.0309(14) 0.0201(12) -0.0010(10) 0.0028(9) 0.0027(10)
N9 0.0136(11) 0.0188(11) 0.0170(11) -0.0012(9) 0.0037(9) 0.0019(9)
C1 0.0139(13) 0.0193(12) 0.0164(13) -0.0011(10) 0.0038(10) -0.0006(10)
C2 0.0151(13) 0.0147(12) 0.0194(13) -0.0016(10) 0.0066(11) 0.0004(10)
C3 0.0144(13) 0.0159(12) 0.0172(12) -0.0008(10) 0.0039(10) 0.0003(10)
C4 0.0162(14) 0.0192(13) 0.0143(12) -0.0007(10) 0.0001(10) -0.0011(11)
C5 0.0173(14) 0.0164(12) 0.0157(12) -0.0007(10) 0.0023(10) 0.0019(10)
C6 0.0116(13) 0.0229(14) 0.0175(13) -0.0042(11) 0.0018(10) -0.0028(11)
C7 0.0189(15) 0.0230(14) 0.0257(16) 0.0005(12) 0.0007(12) 0.0005(11)
C8 0.0291(18) 0.0323(17) 0.0187(14) 0.0001(13) -0.0045(13) 0.0008(14)
C9 0.047(2) 0.0344(19) 0.0311(18) 0.0061(15) -0.0127(17) -0.0026(17)
C10 0.0143(13) 0.0178(13) 0.0267(14) -0.0004(11) 0.0065(11) -0.0034(11)
C11 0.0260(17) 0.0236(15) 0.0293(16) -0.0087(12) 0.0055(14) -0.0068(13)
C12 0.0226(15) 0.0160(12) 0.0214(14) -0.0024(11) 0.0034(11) 0.0012(11)
C13 0.0267(17) 0.0239(15) 0.0268(15) -0.0039(12) 0.0092(13) -0.0026(13)
C14 0.0264(17) 0.0288(16) 0.0294(16) -0.0038(13) 0.0037(14) -0.0099(13)
C15 0.042(2) 0.0219(15) 0.0236(15) -0.0008(12) 0.0094(14) -0.0098(14)
C16 0.042(2) 0.0208(14) 0.0265(16) -0.0002(12) 0.0166(15) -0.0026(14)
C17 0.0278(17) 0.0189(13) 0.0284(15) -0.0006(12) 0.0114(13) 0.0012(12)
C18 0.0279(17) 0.0282(16) 0.0343(17) -0.0006(13) 0.0179(14) -0.0061(13)
C19 0.036(2) 0.0280(16) 0.0303(16) 0.0088(13) 0.0178(15) 0.0040(14)
C20 0.0214(16) 0.0255(15) 0.0217(14) 0.0046(12) 0.0076(12) 0.0035(12)
C21 0.0188(16) 0.0328(17) 0.0325(17) -0.0024(14) -0.0070(13) -0.0057(13)
C22 0.0298(19) 0.0406(19) 0.0272(16) -0.0120(15) -0.0004(14) -0.0078(15)
C23 0.0266(18) 0.0332(17) 0.0231(15) -0.0074(13) 0.0039(13) -0.0031(14)
C24 0.0180(16) 0.048(2) 0.0257(16) -0.0009(15) 0.0041(13) 0.0106(15)
C25 0.0284(19) 0.038(2) 0.0293(17) -0.0010(14) 0.0087(15) 0.0152(15)
C26 0.0286(17) 0.0259(15) 0.0205(14) -0.0036(12) 0.0088(13) 0.0055(13)
C27 0.0345(19) 0.0353(18) 0.0239(15) 0.0086(13) 0.0155(14) 0.0057(15)
C28 0.0250(17) 0.0348(17) 0.0212(14) 0.0072(13) 0.0003(13) 0.0062(14)
C29 0.0308(18) 0.0236(15) 0.0301(16) 0.0006(13) 0.0063(14) -0.0051(13)
C30 0.062(3) 0.036(2) 0.0287(18) -0.0089(15) 0.0128(19) -0.0219(19)
C31 0.044(3) 0.034(2) 0.083(4) 0.000(2) 0.032(3) -0.0016(19)
C32 0.068(4) 0.068(3) 0.070(4) 0.020(3) 0.021(3) -0.001(3)
C33 0.062(3) 0.034(2) 0.092(4) 0.000(3) -0.016(3) -0.002(2)
C34 0.133(7) 0.091(5) 0.069(4) 0.030(4) -0.037(4) -0.038(5)
B1 0.0149(17) 0.0346(19) 0.0253(18) 0.0014(15) 0.0033(14) -0.0047(14)

loop_
_atom_type_symbol
_atom_type_description
_atom_type_scat_dispersion_real
_atom_type_scat_dispersion_imag
_atom_type_scat_source
C C 0.0033 0.0016 'International Tables Vol C Tables 4.2.6.8 and 6.1.1.4'
H H 0.0000 0.0000 'International Tables Vol C Tables 4.2.6.8 and 6.1.1.4'
B B 0.0013 0.0007 'International Tables Vol C Tables 4.2.6.8 and 6.1.1.4'
N N 0.0061 0.0033 'International Tables Vol C Tables 4.2.6.8 and 6.1.1.4'
O O 0.0106 0.0060 'International Tables Vol C Tables 4.2.6.8 and 6.1.1.4'
P P 0.1023 0.0942 'International Tables Vol C Tables 4.2.6.8 and 6.1.1.4'
S S 0.1246 0.1234 'International Tables Vol C Tables 4.2.6.8 and 6.1.1.4'
W W -0.8490 6.8722 'International Tables Vol C Tables 4.2.6.8 and 6.1.1.4'

loop_
_geom_angle_atom_site_label_1
_geom_angle_atom_site_label_2
_geom_angle_atom_site_label_3
_geom_angle
N9 W1 C2 100.27(11)
N9 W1 N3 97.49(10)
C2 W1 N3 81.43(10)
N9 W1 C1 102.16(11)
C2 W1 C1 39.00(10)
N3 W1 C1 119.41(10)
N9 W1 N7 87.23(10)
C2 W1 N7 157.17(10)
N3 W1 N7 76.20(9)
C1 W1 N7 159.83(10)
N9 W1 N5 171.94(10)
C2 W1 N5 87.59(10)
N3 W1 N5 81.82(10)
C1 W1 N5 85.05(10)
N7 W1 N5 84.81(10)
N9 W1 P1 91.92(8)
C2 W1 P1 120.26(8)
N3 W1 P1 154.44(7)
C1 W1 P1 81.27(8)
N7 W1 P1 80.60(7)
N5 W1 P1 85.57(7)
O3 S1 O4 119.62(16)
O3 S1 N2 108.78(14)
O4 S1 N2 105.05(13)
O3 S1 C12 108.75(15)
O4 S1 C12 108.32(15)
N2 S1 C12 105.41(14)
C27 P1 C29 101.00(17)
C27 P1 C28 101.37(16)
C29 P1 C28 105.07(17)
C27 P1 W1 120.70(11)
C29 P1 W1 114.87(11)
C28 P1 W1 111.86(11)
C33 O6 C31 112.8(4)
C10 N1 C4 126.4(3)
C10 N1 C5 117.0(2)
C4 N1 C5 114.9(2)
C6 N2 C3 113.3(2)
C6 N2 S1 121.5(2)
C3 N2 S1 124.72(19)
C20 N3 N4 106.7(3)
C20 N3 W1 132.1(2)
N4 N3 W1 121.1(2)
C18 N4 N3 109.5(3)
C18 N4 B1 128.9(3)
N3 N4 B1 121.5(3)
C23 N5 N6 105.2(3)
C23 N5 W1 134.7(2)
N6 N5 W1 119.8(2)
C21 N6 N5 110.4(3)
C21 N6 B1 128.1(3)
N5 N6 B1 121.4(3)
C26 N7 N8 107.0(3)
C26 N7 W1 130.6(2)
N8 N7 W1 121.87(19)
C24 N8 N7 109.1(3)
C24 N8 B1 130.8(3)
N7 N8 B1 119.3(2)
O5 N9 W1 173.3(2)
C2 C1 C5 110.0(2)
C2 C1 W1 69.63(16)
C5 C1 W1 129.5(2)
C1 C2 C3 110.1(2)
C1 C2 W1 71.37(16)
C3 C2 W1 130.24(19)
N2 C3 C2 106.3(2)
N2 C3 C4 104.6(2)
C2 C3 C4 114.9(2)
N1 C4 C7 113.3(3)
N1 C4 C3 105.5(2)
C7 C4 C3 111.8(2)
N1 C5 C6 107.6(2)
N1 C5 C1 111.9(2)
C6 C5 C1 104.4(2)
O1 C6 N2 124.3(3)
O1 C6 C5 125.8(3)
N2 C6 C5 109.8(2)
C8 C7 C4 111.5(3)
C9 C8 C7 125.2(4)
O2 C10 N1 121.0(3)
O2 C10 C11 120.2(3)
N1 C10 C11 118.7(3)
C17 C12 C13 121.6(3)
C17 C12 S1 120.2(3)
C13 C12 S1 118.2(2)
C12 C13 C14 118.8(3)
C13 C14 C15 120.7(3)
C16 C15 C14 118.8(3)
C16 C15 C30 120.9(3)
C14 C15 C30 120.3(3)
C17 C16 C15 121.3(3)
C12 C17 C16 118.8(3)
N4 C18 C19 108.3(3)
C18 C19 C20 105.1(3)
N3 C20 C19 110.4(3)
N6 C21 C22 108.3(3)
C21 C22 C23 104.9(3)
N5 C23 C22 111.1(3)
N8 C24 C25 109.1(3)
C24 C25 C26 104.7(3)
N7 C26 C25 110.0(3)
O6 C31 C32 108.2(4)
O6 C33 C34 109.0(6)
N6 B1 N8 108.2(3)
N6 B1 N4 108.0(3)
N8 B1 N4 107.4(3)

loop_
_geom_bond_atom_site_label_1
_geom_bond_atom_site_label_2
_geom_bond_distance
W1 N9 1.769(2)
W1 C2 2.183(3)
W1 N3 2.206(3)
W1 C1 2.207(3)
W1 N7 2.215(2)
W1 N5 2.275(3)
W1 P1 2.5165(7)
S1 O3 1.428(3)
S1 O4 1.439(2)
S1 N2 1.660(3)
S1 C12 1.759(3)
P1 C27 1.817(3)
P1 C29 1.817(3)
P1 C28 1.822(3)
O1 C6 1.212(3)
O2 C10 1.231(4)
O5 N9 1.226(3)
O6 C33 1.404(6)
O6 C31 1.423(6)
N1 C10 1.367(3)
N1 C4 1.474(4)
N1 C5 1.476(4)
N2 C6 1.395(4)
N2 C3 1.515(4)
N3 C20 1.334(4)
N3 N4 1.363(4)
N4 C18 1.349(4)
N4 B1 1.548(5)
N5 C23 1.343(4)
N5 N6 1.364(4)
N6 C21 1.338(4)
N6 B1 1.530(5)
N7 C26 1.348(4)
N7 N8 1.356(4)
N8 C24 1.343(4)
N8 B1 1.546(5)
C1 C2 1.465(4)
C1 C5 1.537(4)
C2 C3 1.521(4)
C3 C4 1.543(4)
C4 C7 1.536(4)
C5 C6 1.526(4)
C7 C8 1.497(5)
C8 C9 1.312(5)
C10 C11 1.507(4)
C12 C17 1.383(4)
C12 C13 1.387(5)
C13 C14 1.393(4)
C14 C15 1.395(5)
C15 C16 1.389(5)
C15 C30 1.497(5)
C16 C17 1.385(5)
C18 C19 1.377(5)
C19 C20 1.388(5)
C21 C22 1.373(5)
C22 C23 1.380(5)
C24 C25 1.380(6)
C25 C26 1.385(5)
C31 C32 1.507(8)
C33 C34 1.482(10)
